data_4314130
loop_
_publ_author_name
'Hyungphil Chun'
'Eckhard Bill'
'Thomas Weyherm\"uller'
'Karl Wieghardt'

_publ_section_title
;
 S =3/2 <--> S =1/2 Spin Crossover Behavior in Five-Coordinate Halido- and
 Pseudohalido-bis(o-iminobenzosemiquinonato)iron(III) Complexes
;
_journal_name_full 'Inorganic Chemistry'
_journal_page_first 5612
_journal_page_last 5620
_journal_paper_doi 10.1021/ic0301526
_journal_volume 42
_journal_year 2003
_chemical_formula_sum 'C40 H50 Br Fe N2 O2'
_chemical_formula_weight 726.58
_chemical_name_systematic
;
  ?
;
_space_group_IT_number 2
_symmetry_cell_setting triclinic
_symmetry_space_group_name_Hall '-P 1'
_symmetry_space_group_name_H-M 'P -1'
_atom_sites_solution_hydrogens geom
_atom_sites_solution_primary direct
_atom_sites_solution_secondary difmap
_audit_creation_method SHELXL-97
_cell_angle_alpha 86.37
_cell_angle_beta 85.48
_cell_angle_gamma 87.50
_cell_formula_units_Z 4
_cell_length_a 10.6911(3)
_cell_length_b 14.8140(6)
_cell_length_c 24.5487(9)
_cell_measurement_temperature 295(2)
_cell_volume 3865.2(2)
_computing_cell_refinement 'DENZO, Nonius Collect Software'
_computing_data_collection 'DENZO, Nonius Collect Software'
_computing_data_reduction 'DENZO, Nonius Collect Software'
_computing_structure_refinement 'SHELXL-97 (Sheldrick, 1997)'
_computing_structure_solution 'SHELXS-97 (Sheldrick, 1990)'
_diffrn_ambient_temperature 295(2)
_diffrn_measured_fraction_theta_full 0.994
_diffrn_measured_fraction_theta_max 0.994
_diffrn_measurement_device_type 'Nonius Kappa-CCD'
_diffrn_measurement_method '1732 images at 1.0 deg. in \w and 37 sec.'
_diffrn_radiation_monochromator graphite
_diffrn_radiation_source 'rotating anode'
_diffrn_radiation_type MoK\a
_diffrn_radiation_wavelength 0.71073
_diffrn_reflns_av_R_equivalents 0.0613
_diffrn_reflns_av_sigmaI/netI 0.0407
_diffrn_reflns_limit_h_max 12
_diffrn_reflns_limit_h_min -12
_diffrn_reflns_limit_k_max 17
_diffrn_reflns_limit_k_min -17
_diffrn_reflns_limit_l_max 28
_diffrn_reflns_limit_l_min -28
_diffrn_reflns_number 78537
_diffrn_reflns_theta_full 24.14
_diffrn_reflns_theta_max 24.14
_diffrn_reflns_theta_min 3.14
_exptl_absorpt_coefficient_mu 1.458
_exptl_absorpt_correction_T_max 0.9307
_exptl_absorpt_correction_T_min 0.7592
_exptl_absorpt_correction_type 'Gaussian, face-indexed'
_exptl_crystal_colour black
_exptl_crystal_density_diffrn 1.249
_exptl_crystal_density_method 'not measured'
_exptl_crystal_description 'opaque parallelepiped'
_exptl_crystal_F_000 1524
_exptl_crystal_size_max 0.20
_exptl_crystal_size_mid 0.20
_exptl_crystal_size_min 0.05
_refine_diff_density_max 0.711
_refine_diff_density_min -0.346
_refine_diff_density_rms 0.047
_refine_ls_extinction_method none
_refine_ls_goodness_of_fit_ref 1.042
_refine_ls_hydrogen_treatment mixed
_refine_ls_matrix_type full
_refine_ls_number_parameters 829
_refine_ls_number_reflns 12261
_refine_ls_number_restraints 0
_refine_ls_restrained_S_all 1.042
_refine_ls_R_factor_all 0.0698
_refine_ls_R_factor_gt 0.0490
_refine_ls_shift/su_max 0.012
_refine_ls_shift/su_mean 0.000
_refine_ls_structure_factor_coef Fsqd
_refine_ls_weighting_details 'w=1/[\s^2^(Fo^2^)+(0.0452P)^2^+3.2020P] where P=(Fo^2^+2Fc^2^)/3'
_refine_ls_weighting_scheme calc
_refine_ls_wR_factor_gt 0.1076
_refine_ls_wR_factor_ref 0.1172
_reflns_number_gt 9463
_reflns_number_total 12261
_reflns_threshold_expression >2sigma(I)
_cod_data_source_file ic0301526_2.cif
_cod_data_source_block 2a@295K
_cod_depositor_comments
;
The following automatic conversions were performed:

'_symmetry_cell_setting' value 'Triclinic' changed to 'triclinic'
according to the built-in table from CIF Core dictionary named
'cif_core.dic' version 2.4.1 from 2010-06-29.

Automatic conversion script
Id: cif_fix_values 1646 2011-03-28 12:23:43Z adriana 

The following automatic conversions were performed:

'_refine_ls_weighting_scheme' value 'calc
w=1/[\s^2^(Fo^2^)+(0.0452P)^2^+3.2020P] where P=(Fo^2^+2Fc^2^)/3' was
changed to 'calc'. New tag '_refine_ls_weighting_details' was
created. The value of the new tag was set to
'w=1/[\s^2^(Fo^2^)+(0.0452P)^2^+3.2020P] where P=(Fo^2^+2Fc^2^)/3'.

Automatic conversion script
Id: cif_fix_values 3143 2015-03-26 13:38:13Z robertas 
;
_cod_database_code 4314130

loop_
_symmetry_equiv_pos_as_xyz
'x, y, z'
'-x, -y, -z'

loop_
_atom_site_label
_atom_site_type_symbol
_atom_site_fract_x
_atom_site_fract_y
_atom_site_fract_z
_atom_site_U_iso_or_equiv
_atom_site_adp_type
_atom_site_occupancy
_atom_site_calc_flag
_atom_site_refinement_flags
_atom_site_disorder_assembly
_atom_site_disorder_group
Fe1 Fe 1.11414(5) 1.03297(3) 0.16321(2) 0.04704(14) Uani 1 d . . .
Fe2 Fe 0.58390(5) 0.70080(3) 0.341058(19) 0.04711(14) Uani 1 d . . .
Br1 Br 0.90519(4) 1.08100(3) 0.14977(2) 0.08906(18) Uani 1 d . . .
Br2 Br 0.37822(4) 0.67940(4) 0.381459(19) 0.08411(17) Uani 1 d . . .
O1 O 1.2183(2) 1.12877(14) 0.13195(9) 0.0482(6) Uani 1 d . . .
O2 O 1.0926(2) 0.91385(15) 0.19789(9) 0.0488(6) Uani 1 d . . .
O3 O 0.5925(2) 0.68031(15) 0.26307(9) 0.0507(6) Uani 1 d . . .
O4 O 0.6890(2) 0.72969(16) 0.39833(9) 0.0562(6) Uani 1 d . . .
N1 N 1.1574(3) 1.08533(17) 0.23125(11) 0.0468(7) Uani 1 d . . .
N2 N 1.1588(2) 0.95973(17) 0.09951(11) 0.0422(6) Uani 1 d . . .
N3 N 0.6691(3) 0.57486(18) 0.34008(11) 0.0496(7) Uani 1 d . . .
N4 N 0.5914(3) 0.83795(19) 0.32719(11) 0.0474(7) Uani 1 d . . .
C1 C 1.2483(3) 1.1866(2) 0.16591(13) 0.0406(7) Uani 1 d . . .
C2 C 1.2143(3) 1.1647(2) 0.22264(13) 0.0418(8) Uani 1 d . . .
C3 C 1.2371(3) 1.2259(2) 0.26220(14) 0.0488(8) Uani 1 d . . .
H3 H 1.2137 1.2120 0.2990 0.059 Uiso 1 calc R . .
C4 C 1.2934(3) 1.3055(2) 0.24685(13) 0.0450(8) Uani 1 d . . .
C5 C 1.3333(3) 1.3221(2) 0.19035(13) 0.0446(8) Uani 1 d . . .
H5 H 1.3760 1.3748 0.1805 0.054 Uiso 1 calc R . .
C6 C 1.3138(3) 1.2666(2) 0.14943(13) 0.0419(8) Uani 1 d . . .
C7 C 1.3563(3) 1.2873(2) 0.08932(13) 0.0479(8) Uani 1 d . . .
C8 C 1.4292(4) 1.3744(2) 0.08086(15) 0.0619(10) Uani 1 d . . .
H8A H 1.5031 1.3679 0.1008 0.093 Uiso 1 calc R . .
H8B H 1.3772 1.4242 0.0939 0.093 Uiso 1 calc R . .
H8C H 1.4531 1.3858 0.0426 0.093 Uiso 1 calc R . .
C9 C 1.2406(4) 1.2989(3) 0.05620(15) 0.0652(11) Uani 1 d . . .
H9A H 1.1938 1.2448 0.0609 0.098 Uiso 1 calc R . .
H9B H 1.2668 1.3103 0.0182 0.098 Uiso 1 calc R . .
H9C H 1.1887 1.3491 0.0688 0.098 Uiso 1 calc R . .
C10 C 1.4431(4) 1.2100(3) 0.06778(16) 0.0700(11) Uani 1 d . . .
H10A H 1.5165 1.2042 0.0881 0.105 Uiso 1 calc R . .
H10B H 1.4676 1.2231 0.0297 0.105 Uiso 1 calc R . .
H10C H 1.3995 1.1544 0.0721 0.105 Uiso 1 calc R . .
C11 C 1.3134(4) 1.3748(2) 0.28852(14) 0.0554(9) Uani 1 d . . .
C12 C 1.4096(7) 1.3356(4) 0.3263(3) 0.138(3) Uani 1 d . . .
H12A H 1.3817 1.2791 0.3433 0.207 Uiso 1 calc R . .
H12B H 1.4196 1.3771 0.3541 0.207 Uiso 1 calc R . .
H12C H 1.4885 1.3258 0.3057 0.207 Uiso 1 calc R . .
C13 C 1.1931(6) 1.3918(4) 0.3237(2) 0.127(2) Uani 1 d . . .
H13A H 1.1629 1.3352 0.3396 0.190 Uiso 1 calc R . .
H13B H 1.1311 1.4207 0.3015 0.190 Uiso 1 calc R . .
H13C H 1.2088 1.4302 0.3522 0.190 Uiso 1 calc R . .
C14 C 1.3574(7) 1.4636(3) 0.2633(2) 0.131(3) Uani 1 d . . .
H14A H 1.2971 1.4893 0.2392 0.196 Uiso 1 calc R . .
H14B H 1.4369 1.4543 0.2429 0.196 Uiso 1 calc R . .
H14C H 1.3667 1.5041 0.2916 0.196 Uiso 1 calc R . .
C15 C 1.1406(4) 1.0436(2) 0.28497(14) 0.0520(9) Uani 1 d . . .
C16 C 1.0240(4) 1.0138(3) 0.30449(18) 0.0741(12) Uani 1 d . . .
H16 H 0.9547 1.0246 0.2840 0.089 Uiso 1 calc R . .
C17 C 1.0127(6) 0.9672(3) 0.3556(2) 0.1000(19) Uani 1 d . . .
H17 H 0.9345 0.9475 0.3695 0.120 Uiso 1 calc R . .
C18 C 1.1131(8) 0.9499(4) 0.3852(2) 0.109(2) Uani 1 d . . .
H18 H 1.1034 0.9182 0.4191 0.131 Uiso 1 calc R . .
C19 C 1.2285(6) 0.9785(3) 0.36593(18) 0.0909(16) Uani 1 d . . .
H19 H 1.2975 0.9660 0.3864 0.109 Uiso 1 calc R . .
C20 C 1.2425(4) 1.0264(3) 0.31570(15) 0.0657(11) Uani 1 d . . .
H20 H 1.3209 1.0470 0.3026 0.079 Uiso 1 calc R . .
C21 C 1.0978(3) 0.8482(2) 0.16522(13) 0.0418(8) Uani 1 d . . .
C22 C 1.1373(3) 0.8715(2) 0.10912(13) 0.0403(7) Uani 1 d . . .
C23 C 1.1444(3) 0.8051(2) 0.06999(14) 0.0481(8) Uani 1 d . . .
H23 H 1.1682 0.8207 0.0335 0.058 Uiso 1 calc R . .
C24 C 1.1164(3) 0.7183(2) 0.08588(15) 0.0498(9) Uani 1 d . . .
C25 C 1.0795(3) 0.6969(2) 0.14211(15) 0.0521(9) Uani 1 d . . .
H25 H 1.0617 0.6370 0.1523 0.063 Uiso 1 calc R . .
C26 C 1.0682(3) 0.7572(2) 0.18221(14) 0.0459(8) Uani 1 d . . .
C27 C 1.0258(3) 0.7313(2) 0.24206(15) 0.0557(9) Uani 1 d . . .
C28 C 1.1299(4) 0.7505(3) 0.27870(17) 0.0753(12) Uani 1 d . . .
H28A H 1.1483 0.8135 0.2743 0.113 Uiso 1 calc R . .
H28B H 1.2041 0.7146 0.2685 0.113 Uiso 1 calc R . .
H28C H 1.1027 0.7353 0.3162 0.113 Uiso 1 calc R . .
C29 C 0.9976(5) 0.6305(3) 0.25001(19) 0.0873(15) Uani 1 d . . .
H29A H 0.9320 0.6176 0.2275 0.131 Uiso 1 calc R . .
H29B H 0.9712 0.6161 0.2877 0.131 Uiso 1 calc R . .
H29C H 1.0719 0.5949 0.2398 0.131 Uiso 1 calc R . .
C30 C 0.9057(4) 0.7860(3) 0.25916(18) 0.0749(12) Uani 1 d . . .
H30A H 0.9214 0.8494 0.2550 0.112 Uiso 1 calc R . .
H30B H 0.8800 0.7699 0.2968 0.112 Uiso 1 calc R . .
H30C H 0.8404 0.7728 0.2365 0.112 Uiso 1 calc R . .
C31 C 1.1193(4) 0.6447(2) 0.04505(17) 0.0659(11) Uani 1 d . . .
C32 C 1.1410(11) 0.6805(4) -0.0131(3) 0.216(5) Uani 1 d . . .
H32A H 1.0813 0.7292 -0.0204 0.324 Uiso 1 calc R . .
H32B H 1.1312 0.6330 -0.0371 0.324 Uiso 1 calc R . .
H32C H 1.2245 0.7023 -0.0192 0.324 Uiso 1 calc R . .
C33 C 0.9850(7) 0.6113(6) 0.0458(4) 0.198(4) Uani 1 d . . .
H33A H 0.9286 0.6613 0.0371 0.298 Uiso 1 calc R . .
H33B H 0.9603 0.5849 0.0816 0.298 Uiso 1 calc R . .
H33C H 0.9823 0.5666 0.0193 0.298 Uiso 1 calc R . .
C34 C 1.2016(10) 0.5713(5) 0.0588(4) 0.260(7) Uani 1 d . . .
H34A H 1.2000 0.5263 0.0325 0.390 Uiso 1 calc R . .
H34B H 1.1755 0.5454 0.0946 0.390 Uiso 1 calc R . .
H34C H 1.2854 0.5922 0.0589 0.390 Uiso 1 calc R . .
C35 C 1.2019(3) 0.9933(2) 0.04589(13) 0.0437(8) Uani 1 d . . .
C36 C 1.1310(4) 1.0595(2) 0.01873(15) 0.0564(9) Uani 1 d . . .
H36 H 1.0569 1.0829 0.0358 0.068 Uiso 1 calc R . .
C37 C 1.1702(4) 1.0907(3) -0.03356(17) 0.0671(11) Uani 1 d . . .
H37 H 1.1219 1.1349 -0.0517 0.081 Uiso 1 calc R . .
C38 C 1.2791(5) 1.0575(3) -0.05907(17) 0.0722(12) Uani 1 d . . .
H38 H 1.3040 1.0779 -0.0947 0.087 Uiso 1 calc R . .
C39 C 1.3511(4) 0.9942(3) -0.03164(18) 0.0735(12) Uani 1 d . . .
H39 H 1.4267 0.9727 -0.0485 0.088 Uiso 1 calc R . .
C40 C 1.3130(4) 0.9615(3) 0.02095(16) 0.0616(10) Uani 1 d . . .
H40 H 1.3626 0.9182 0.0392 0.074 Uiso 1 calc R . .
C41 C 0.6412(3) 0.6039(2) 0.24811(13) 0.0437(8) Uani 1 d . . .
C42 C 0.6880(3) 0.5434(2) 0.29033(13) 0.0461(8) Uani 1 d . . .
C43 C 0.7439(3) 0.4577(2) 0.27753(15) 0.0531(9) Uani 1 d . . .
H43 H 0.7724 0.4181 0.3052 0.064 Uiso 1 calc R . .
C44 C 0.7557(3) 0.4336(2) 0.22496(15) 0.0546(9) Uani 1 d . . .
C45 C 0.7076(3) 0.4962(2) 0.18371(14) 0.0542(9) Uani 1 d . . .
H45 H 0.7165 0.4790 0.1478 0.065 Uiso 1 calc R . .
C46 C 0.6505(3) 0.5784(2) 0.19263(13) 0.0470(8) Uani 1 d . . .
C47 C 0.5963(4) 0.6402(2) 0.14734(13) 0.0555(9) Uani 1 d . . .
C48 C 0.6129(5) 0.5978(3) 0.09184(15) 0.0748(12) Uani 1 d . . .
H48A H 0.5704 0.5418 0.0941 0.112 Uiso 1 calc R . .
H48B H 0.7007 0.5866 0.0821 0.112 Uiso 1 calc R . .
H48C H 0.5781 0.6385 0.0645 0.112 Uiso 1 calc R . .
C49 C 0.6631(5) 0.7303(3) 0.14190(17) 0.0763(13) Uani 1 d . . .
H49A H 0.6530 0.7585 0.1762 0.114 Uiso 1 calc R . .
H49B H 0.6273 0.7695 0.1141 0.114 Uiso 1 calc R . .
H49C H 0.7509 0.7193 0.1320 0.114 Uiso 1 calc R . .
C50 C 0.4550(4) 0.6582(3) 0.16099(17) 0.0731(12) Uani 1 d . . .
H50A H 0.4132 0.6019 0.1643 0.110 Uiso 1 calc R . .
H50B H 0.4213 0.6966 0.1323 0.110 Uiso 1 calc R . .
H50C H 0.4422 0.6874 0.1949 0.110 Uiso 1 calc R . .
C51 C 0.8140(4) 0.3424(3) 0.20804(16) 0.0636(10) Uani 1 d . . .
C52 C 0.9312(5) 0.3576(4) 0.1699(2) 0.1038(17) Uani 1 d . . .
H52A H 0.9672 0.3003 0.1591 0.156 Uiso 1 calc R . .
H52B H 0.9910 0.3883 0.1884 0.156 Uiso 1 calc R . .
H52C H 0.9093 0.3938 0.1379 0.156 Uiso 1 calc R . .
C53 C 0.7169(5) 0.2940(3) 0.1789(3) 0.110(2) Uani 1 d . . .
H53A H 0.7518 0.2364 0.1682 0.164 Uiso 1 calc R . .
H53B H 0.6949 0.3302 0.1470 0.164 Uiso 1 calc R . .
H53C H 0.6432 0.2850 0.2033 0.164 Uiso 1 calc R . .
C54 C 0.8526(5) 0.2822(3) 0.2569(2) 0.0994(17) Uani 1 d . . .
H54A H 0.8877 0.2257 0.2445 0.149 Uiso 1 calc R . .
H54B H 0.7803 0.2712 0.2818 0.149 Uiso 1 calc R . .
H54C H 0.9141 0.3117 0.2751 0.149 Uiso 1 calc R . .
C55 C 0.7101(4) 0.5226(2) 0.38668(14) 0.0525(9) Uani 1 d . . .
C56 C 0.8342(4) 0.5076(3) 0.39461(18) 0.0810(13) Uani 1 d . . .
H56 H 0.8947 0.5304 0.3686 0.097 Uiso 1 calc R . .
C57 C 0.8709(5) 0.4589(4) 0.4409(2) 0.0998(17) Uani 1 d . . .
H57 H 0.9557 0.4501 0.4466 0.120 Uiso 1 calc R . .
C58 C 0.7814(6) 0.4237(4) 0.47855(19) 0.0981(17) Uani 1 d . . .
H58 H 0.8057 0.3898 0.5094 0.118 Uiso 1 calc R . .
C59 C 0.6579(6) 0.4381(3) 0.47096(19) 0.0956(16) Uani 1 d . . .
H59 H 0.5978 0.4140 0.4966 0.115 Uiso 1 calc R . .
C60 C 0.6207(5) 0.4887(3) 0.42525(17) 0.0780(13) Uani 1 d . . .
H60 H 0.5358 0.4997 0.4206 0.094 Uiso 1 calc R . .
C61 C 0.6904(3) 0.8142(2) 0.40792(14) 0.0477(8) Uani 1 d . . .
C62 C 0.6358(3) 0.8784(2) 0.36891(13) 0.0437(8) Uani 1 d . . .
C63 C 0.6308(3) 0.9715(2) 0.37844(15) 0.0530(9) Uani 1 d . . .
H63 H 0.5937 1.0126 0.3538 0.064 Uiso 1 calc R . .
C64 C 0.6791(3) 1.0019(2) 0.42300(15) 0.0525(9) Uani 1 d . . .
C65 C 0.7381(3) 0.9373(3) 0.45905(15) 0.0561(9) Uani 1 d . . .
H65 H 0.7742 0.9590 0.4886 0.067 Uiso 1 calc R . .
C66 C 0.7461(3) 0.8457(3) 0.45376(14) 0.0520(9) Uani 1 d . . .
C67 C 0.8104(4) 0.7777(3) 0.49329(16) 0.0655(11) Uani 1 d . . .
C68 C 0.7193(5) 0.7057(3) 0.51696(17) 0.0825(13) Uani 1 d . . .
H68A H 0.6465 0.7346 0.5348 0.124 Uiso 1 calc R . .
H68B H 0.7600 0.6657 0.5430 0.124 Uiso 1 calc R . .
H68C H 0.6943 0.6716 0.4879 0.124 Uiso 1 calc R . .
C69 C 0.8573(6) 0.8257(3) 0.5413(2) 0.1068(19) Uani 1 d . . .
H69A H 0.7875 0.8550 0.5610 0.160 Uiso 1 calc R . .
H69B H 0.9164 0.8700 0.5273 0.160 Uiso 1 calc R . .
H69C H 0.8974 0.7819 0.5654 0.160 Uiso 1 calc R . .
C70 C 0.9230(4) 0.7313(3) 0.4620(2) 0.0918(15) Uani 1 d . . .
H70A H 0.8949 0.7033 0.4312 0.138 Uiso 1 calc R . .
H70B H 0.9609 0.6859 0.4859 0.138 Uiso 1 calc R . .
H70C H 0.9834 0.7755 0.4495 0.138 Uiso 1 calc R . .
C71 C 0.6737(4) 1.1020(3) 0.43544(17) 0.0660(11) Uani 1 d . . .
C72 C 0.6069(6) 1.1139(4) 0.4921(2) 0.116(2) Uani 1 d . . .
H72A H 0.6489 1.0765 0.5189 0.174 Uiso 1 calc R . .
H72B H 0.5214 1.0966 0.4922 0.174 Uiso 1 calc R . .
H72C H 0.6085 1.1762 0.5007 0.174 Uiso 1 calc R . .
C73 C 0.6035(7) 1.1604(3) 0.3948(2) 0.122(2) Uani 1 d . . .
H73A H 0.6039 1.2225 0.4038 0.183 Uiso 1 calc R . .
H73B H 0.5184 1.1417 0.3959 0.183 Uiso 1 calc R . .
H73C H 0.6433 1.1542 0.3587 0.183 Uiso 1 calc R . .
C74 C 0.8065(5) 1.1343(4) 0.4357(3) 0.144(3) Uani 1 d . . .
H74A H 0.8512 1.0972 0.4618 0.216 Uiso 1 calc R . .
H74B H 0.8036 1.1961 0.4456 0.216 Uiso 1 calc R . .
H74C H 0.8487 1.1301 0.3999 0.216 Uiso 1 calc R . .
C75 C 0.5525(3) 0.8885(2) 0.28000(13) 0.0450(8) Uani 1 d . . .
C76 C 0.4459(3) 0.8640(3) 0.25742(15) 0.0542(9) Uani 1 d . . .
H76 H 0.3995 0.8167 0.2740 0.065 Uiso 1 calc R . .
C77 C 0.4081(4) 0.9092(3) 0.21060(16) 0.0656(11) Uani 1 d . . .
H77 H 0.3355 0.8927 0.1959 0.079 Uiso 1 calc R . .
C78 C 0.4764(4) 0.9783(3) 0.18532(16) 0.0688(11) Uani 1 d . . .
H78 H 0.4497 1.0092 0.1539 0.083 Uiso 1 calc R . .
C79 C 0.5832(4) 1.0014(3) 0.20660(16) 0.0699(11) Uani 1 d . . .
H79 H 0.6302 1.0477 0.1892 0.084 Uiso 1 calc R . .
C80 C 0.6228(3) 0.9572(3) 0.25343(15) 0.0581(10) Uani 1 d . . .
H80 H 0.6965 0.9733 0.2674 0.070 Uiso 1 calc R . .

loop_
_atom_site_aniso_label
_atom_site_aniso_U_11
_atom_site_aniso_U_22
_atom_site_aniso_U_33
_atom_site_aniso_U_23
_atom_site_aniso_U_13
_atom_site_aniso_U_12
Fe1 0.0569(3) 0.0356(3) 0.0494(3) -0.0101(2) 0.0018(2) -0.0099(2)
Fe2 0.0582(3) 0.0452(3) 0.0384(3) -0.0006(2) -0.0087(2) 0.0003(2)
Br1 0.0603(3) 0.0882(3) 0.1221(4) -0.0435(3) -0.0067(3) 0.0118(2)
Br2 0.0651(3) 0.1079(4) 0.0739(3) 0.0271(3) 0.0033(2) -0.0036(2)
O1 0.0629(15) 0.0420(13) 0.0413(12) -0.0047(10) -0.0048(11) -0.0143(11)
O2 0.0561(14) 0.0398(13) 0.0506(14) -0.0069(11) 0.0033(11) -0.0084(11)
O3 0.0693(16) 0.0452(14) 0.0381(12) 0.0014(10) -0.0101(11) -0.0012(12)
O4 0.0706(17) 0.0483(15) 0.0512(14) -0.0015(11) -0.0199(12) 0.0052(12)
N1 0.0558(17) 0.0377(16) 0.0468(16) -0.0030(13) 0.0025(13) -0.0101(13)
N2 0.0476(16) 0.0326(15) 0.0465(16) -0.0043(12) -0.0001(13) -0.0041(12)
N3 0.0684(19) 0.0463(17) 0.0336(15) 0.0041(13) -0.0074(14) -0.0004(14)
N4 0.0472(16) 0.0515(17) 0.0440(16) 0.0000(13) -0.0085(13) -0.0012(13)
C1 0.0430(18) 0.0372(18) 0.0427(18) -0.0043(15) -0.0076(15) -0.0033(14)
C2 0.0445(18) 0.0381(18) 0.0431(19) -0.0036(14) -0.0023(15) -0.0073(15)
C3 0.060(2) 0.046(2) 0.0413(19) -0.0042(16) -0.0038(16) -0.0104(17)
C4 0.052(2) 0.0379(19) 0.046(2) -0.0035(15) -0.0082(16) -0.0079(15)
C5 0.049(2) 0.0381(18) 0.048(2) 0.0000(15) -0.0056(16) -0.0119(15)
C6 0.0455(19) 0.0380(18) 0.0425(18) 0.0021(15) -0.0067(15) -0.0042(15)
C7 0.055(2) 0.0429(19) 0.0454(19) 0.0006(15) -0.0049(16) -0.0072(16)
C8 0.077(3) 0.057(2) 0.052(2) 0.0097(18) -0.0018(19) -0.023(2)
C9 0.081(3) 0.065(3) 0.052(2) 0.0095(19) -0.021(2) -0.019(2)
C10 0.082(3) 0.063(3) 0.062(3) -0.004(2) 0.017(2) -0.010(2)
C11 0.075(3) 0.046(2) 0.047(2) -0.0102(16) -0.0048(19) -0.0168(18)
C12 0.172(6) 0.128(5) 0.130(5) -0.058(4) -0.086(5) 0.012(5)
C13 0.145(5) 0.115(5) 0.123(5) -0.069(4) 0.048(4) -0.056(4)
C14 0.245(8) 0.074(3) 0.078(3) -0.027(3) 0.014(4) -0.071(4)
C15 0.071(3) 0.0402(19) 0.044(2) -0.0055(16) 0.0097(19) -0.0133(18)
C16 0.082(3) 0.069(3) 0.070(3) -0.011(2) 0.024(2) -0.023(2)
C17 0.139(5) 0.089(4) 0.068(3) -0.013(3) 0.051(3) -0.049(4)
C18 0.191(7) 0.089(4) 0.047(3) 0.000(3) 0.017(4) -0.048(4)
C19 0.147(5) 0.077(3) 0.050(3) 0.007(2) -0.012(3) -0.023(3)
C20 0.089(3) 0.060(2) 0.049(2) 0.0000(19) -0.006(2) -0.016(2)
C21 0.0378(18) 0.0371(18) 0.051(2) -0.0049(15) -0.0052(15) -0.0043(14)
C22 0.0385(18) 0.0343(18) 0.049(2) -0.0057(14) -0.0047(15) -0.0030(14)
C23 0.052(2) 0.043(2) 0.051(2) -0.0080(16) -0.0057(16) -0.0021(16)
C24 0.049(2) 0.0378(19) 0.065(2) -0.0115(17) -0.0129(18) -0.0015(15)
C25 0.052(2) 0.0364(19) 0.069(3) -0.0007(18) -0.0108(18) -0.0078(16)
C26 0.0388(18) 0.0414(19) 0.058(2) 0.0003(16) -0.0082(16) -0.0066(15)
C27 0.055(2) 0.055(2) 0.058(2) 0.0083(18) -0.0035(18) -0.0163(18)
C28 0.072(3) 0.089(3) 0.066(3) 0.013(2) -0.016(2) -0.014(2)
C29 0.113(4) 0.064(3) 0.082(3) 0.021(2) 0.003(3) -0.032(3)
C30 0.055(2) 0.094(3) 0.075(3) -0.002(2) 0.010(2) -0.019(2)
C31 0.087(3) 0.041(2) 0.074(3) -0.0201(19) -0.021(2) -0.003(2)
C32 0.477(17) 0.087(5) 0.091(5) -0.048(4) -0.018(7) -0.035(7)
C33 0.154(7) 0.207(9) 0.263(10) -0.159(8) -0.070(7) -0.019(6)
C34 0.401(15) 0.174(7) 0.235(9) -0.166(7) -0.203(10) 0.204(9)
C35 0.049(2) 0.0358(18) 0.0471(19) -0.0069(15) -0.0025(16) -0.0054(15)
C36 0.058(2) 0.053(2) 0.058(2) -0.0037(18) -0.0044(19) 0.0014(18)
C37 0.085(3) 0.058(2) 0.059(3) 0.006(2) -0.014(2) -0.004(2)
C38 0.104(4) 0.059(3) 0.053(2) -0.001(2) 0.008(2) -0.018(3)
C39 0.082(3) 0.063(3) 0.070(3) -0.005(2) 0.026(2) -0.004(2)
C40 0.066(3) 0.051(2) 0.063(2) 0.0039(19) 0.009(2) 0.0061(19)
C41 0.051(2) 0.0392(19) 0.0414(19) 0.0050(15) -0.0048(15) -0.0123(16)
C42 0.051(2) 0.044(2) 0.044(2) 0.0026(16) -0.0060(16) -0.0077(16)
C43 0.061(2) 0.049(2) 0.049(2) 0.0016(17) -0.0068(17) -0.0002(17)
C44 0.056(2) 0.052(2) 0.056(2) -0.0055(18) -0.0026(18) -0.0034(17)
C45 0.065(2) 0.057(2) 0.0410(19) -0.0057(17) -0.0024(17) -0.0088(19)
C46 0.056(2) 0.045(2) 0.0400(19) 0.0015(15) -0.0014(16) -0.0139(17)
C47 0.077(3) 0.054(2) 0.0367(19) 0.0061(16) -0.0132(18) -0.0162(19)
C48 0.113(4) 0.072(3) 0.042(2) 0.0035(19) -0.014(2) -0.016(3)
C49 0.113(4) 0.059(3) 0.058(2) 0.015(2) -0.016(2) -0.031(2)
C50 0.076(3) 0.081(3) 0.063(3) 0.006(2) -0.021(2) -0.004(2)
C51 0.070(3) 0.055(2) 0.066(3) -0.014(2) -0.005(2) 0.011(2)
C52 0.102(4) 0.108(4) 0.097(4) -0.018(3) 0.017(3) 0.018(3)
C53 0.103(4) 0.068(3) 0.167(6) -0.052(3) -0.046(4) 0.019(3)
C54 0.135(5) 0.070(3) 0.092(4) -0.013(3) -0.019(3) 0.043(3)
C55 0.073(3) 0.045(2) 0.0385(19) 0.0046(16) -0.0061(18) 0.0044(18)
C56 0.077(3) 0.097(3) 0.065(3) 0.027(2) -0.008(2) 0.005(3)
C57 0.093(4) 0.119(4) 0.082(3) 0.034(3) -0.020(3) 0.016(3)
C58 0.130(5) 0.101(4) 0.057(3) 0.025(3) -0.011(3) 0.029(3)
C59 0.114(4) 0.100(4) 0.063(3) 0.035(3) 0.012(3) 0.016(3)
C60 0.089(3) 0.084(3) 0.057(3) 0.018(2) -0.003(2) 0.008(3)
C61 0.048(2) 0.048(2) 0.047(2) -0.0040(16) -0.0070(16) 0.0031(16)
C62 0.0411(18) 0.046(2) 0.0450(19) -0.0033(16) -0.0084(15) 0.0006(15)
C63 0.053(2) 0.051(2) 0.056(2) -0.0008(17) -0.0101(18) 0.0017(17)
C64 0.051(2) 0.053(2) 0.054(2) -0.0069(18) -0.0073(18) -0.0022(17)
C65 0.055(2) 0.064(3) 0.052(2) -0.0098(18) -0.0139(18) -0.0051(18)
C66 0.052(2) 0.059(2) 0.046(2) -0.0024(17) -0.0099(17) 0.0014(17)
C67 0.073(3) 0.066(3) 0.060(2) 0.002(2) -0.027(2) 0.000(2)
C68 0.105(4) 0.082(3) 0.060(3) 0.015(2) -0.023(3) -0.008(3)
C69 0.149(5) 0.092(4) 0.089(4) 0.003(3) -0.077(4) -0.004(3)
C70 0.070(3) 0.094(4) 0.111(4) 0.012(3) -0.030(3) 0.018(3)
C71 0.074(3) 0.053(2) 0.072(3) -0.010(2) -0.012(2) -0.002(2)
C72 0.175(6) 0.079(4) 0.093(4) -0.027(3) 0.006(4) 0.018(4)
C73 0.202(7) 0.053(3) 0.118(5) -0.015(3) -0.052(5) 0.015(4)
C74 0.100(4) 0.074(4) 0.264(9) -0.048(5) -0.008(5) -0.025(3)
C75 0.0432(19) 0.048(2) 0.0426(19) 0.0003(16) -0.0053(15) 0.0053(16)
C76 0.049(2) 0.059(2) 0.055(2) 0.0034(18) -0.0110(18) -0.0015(17)
C77 0.050(2) 0.083(3) 0.065(3) 0.004(2) -0.022(2) 0.005(2)
C78 0.069(3) 0.085(3) 0.049(2) 0.014(2) -0.010(2) 0.017(2)
C79 0.069(3) 0.077(3) 0.060(2) 0.023(2) -0.002(2) -0.005(2)
C80 0.049(2) 0.069(3) 0.057(2) 0.005(2) -0.0082(18) -0.0089(19)

loop_
_atom_type_symbol
_atom_type_description
_atom_type_scat_dispersion_real
_atom_type_scat_dispersion_imag
_atom_type_scat_source
C C 0.0033 0.0016 'International Tables Vol C Tables 4.2.6.8 and 6.1.1.4'
H H 0.0000 0.0000 'International Tables Vol C Tables 4.2.6.8 and 6.1.1.4'
N N 0.0061 0.0033 'International Tables Vol C Tables 4.2.6.8 and 6.1.1.4'
O O 0.0106 0.0060 'International Tables Vol C Tables 4.2.6.8 and 6.1.1.4'
Fe Fe 0.3463 0.8444 'International Tables Vol C Tables 4.2.6.8 and 6.1.1.4'
Br Br -0.2901 2.4595 'International Tables Vol C Tables 4.2.6.8 and 6.1.1.4'

loop_
_geom_angle_atom_site_label_1
_geom_angle_atom_site_label_2
_geom_angle_atom_site_label_3
_geom_angle
_geom_angle_site_symmetry_1
_geom_angle_site_symmetry_3
_geom_angle_publ_flag
O2 Fe1 O1 151.68(10) . . ?
O2 Fe1 N2 80.55(10) . . ?
O1 Fe1 N2 91.28(10) . . ?
O2 Fe1 N1 93.62(10) . . ?
O1 Fe1 N1 80.47(10) . . ?
N2 Fe1 N1 151.06(12) . . ?
O2 Fe1 Br1 101.76(7) . . ?
O1 Fe1 Br1 106.48(7) . . ?
N2 Fe1 Br1 102.25(8) . . ?
N1 Fe1 Br1 106.69(8) . . ?
O4 Fe2 O3 141.41(11) . . ?
O4 Fe2 N3 89.30(11) . . ?
O3 Fe2 N3 78.92(10) . . ?
O4 Fe2 N4 79.39(10) . . ?
O3 Fe2 N4 92.94(10) . . ?
N3 Fe2 N4 150.35(12) . . ?
O4 Fe2 Br2 108.04(8) . . ?
O3 Fe2 Br2 110.51(7) . . ?
N3 Fe2 Br2 105.74(8) . . ?
N4 Fe2 Br2 103.82(8) . . ?
C1 O1 Fe1 115.62(19) . . ?
C21 O2 Fe1 115.7(2) . . ?
C41 O3 Fe2 117.1(2) . . ?
C61 O4 Fe2 115.6(2) . . ?
C2 N1 C15 120.4(3) . . ?
C2 N1 Fe1 113.7(2) . . ?
C15 N1 Fe1 125.7(2) . . ?
C22 N2 C35 119.8(3) . . ?
C22 N2 Fe1 113.9(2) . . ?
C35 N2 Fe1 126.2(2) . . ?
C42 N3 C55 120.4(3) . . ?
C42 N3 Fe2 114.0(2) . . ?
C55 N3 Fe2 125.6(2) . . ?
C62 N4 C75 121.6(3) . . ?
C62 N4 Fe2 112.8(2) . . ?
C75 N4 Fe2 125.6(2) . . ?
O1 C1 C6 123.5(3) . . ?
O1 C1 C2 116.1(3) . . ?
C6 C1 C2 120.4(3) . . ?
N1 C2 C3 127.3(3) . . ?
N1 C2 C1 112.7(3) . . ?
C3 C2 C1 120.0(3) . . ?
C4 C3 C2 120.4(3) . . ?
C3 C4 C5 117.8(3) . . ?
C3 C4 C11 121.4(3) . . ?
C5 C4 C11 120.8(3) . . ?
C6 C5 C4 125.3(3) . . ?
C5 C6 C1 115.9(3) . . ?
C5 C6 C7 123.8(3) . . ?
C1 C6 C7 120.3(3) . . ?
C6 C7 C9 109.0(3) . . ?
C6 C7 C8 111.8(3) . . ?
C9 C7 C8 108.3(3) . . ?
C6 C7 C10 110.2(3) . . ?
C9 C7 C10 110.0(3) . . ?
C8 C7 C10 107.5(3) . . ?
C14 C11 C12 108.7(5) . . ?
C14 C11 C13 108.6(4) . . ?
C12 C11 C13 106.9(5) . . ?
C14 C11 C4 113.8(3) . . ?
C12 C11 C4 108.6(3) . . ?
C13 C11 C4 110.1(3) . . ?
C20 C15 C16 120.1(4) . . ?
C20 C15 N1 120.0(3) . . ?
C16 C15 N1 119.8(4) . . ?
C15 C16 C17 118.4(5) . . ?
C18 C17 C16 121.3(5) . . ?
C17 C18 C19 120.5(5) . . ?
C18 C19 C20 119.6(5) . . ?
C15 C20 C19 120.1(4) . . ?
O2 C21 C26 124.0(3) . . ?
O2 C21 C22 115.9(3) . . ?
C26 C21 C22 120.2(3) . . ?
N2 C22 C23 126.7(3) . . ?
N2 C22 C21 112.9(3) . . ?
C23 C22 C21 120.3(3) . . ?
C24 C23 C22 119.8(3) . . ?
C23 C24 C25 118.5(3) . . ?
C23 C24 C31 121.8(3) . . ?
C25 C24 C31 119.6(3) . . ?
C26 C25 C24 125.3(3) . . ?
C25 C26 C21 115.8(3) . . ?
C25 C26 C27 123.5(3) . . ?
C21 C26 C27 120.7(3) . . ?
C28 C27 C30 109.9(3) . . ?
C28 C27 C26 109.6(3) . . ?
C30 C27 C26 109.8(3) . . ?
C28 C27 C29 108.5(3) . . ?
C30 C27 C29 108.0(3) . . ?
C26 C27 C29 111.0(3) . . ?
C34 C31 C32 113.1(6) . . ?
C34 C31 C24 112.0(4) . . ?
C32 C31 C24 113.1(4) . . ?
C34 C31 C33 109.3(6) . . ?
C32 C31 C33 101.4(6) . . ?
C24 C31 C33 107.1(4) . . ?
C40 C35 C36 119.4(3) . . ?
C40 C35 N2 121.1(3) . . ?
C36 C35 N2 119.5(3) . . ?
C37 C36 C35 119.9(4) . . ?
C38 C37 C36 120.8(4) . . ?
C37 C38 C39 119.3(4) . . ?
C38 C39 C40 120.8(4) . . ?
C35 C40 C39 119.7(4) . . ?
O3 C41 C46 123.4(3) . . ?
O3 C41 C42 116.5(3) . . ?
C46 C41 C42 120.1(3) . . ?
N3 C42 C43 126.1(3) . . ?
N3 C42 C41 113.4(3) . . ?
C43 C42 C41 120.4(3) . . ?
C44 C43 C42 120.0(3) . . ?
C43 C44 C45 117.9(3) . . ?
C43 C44 C51 123.1(3) . . ?
C45 C44 C51 119.0(3) . . ?
C46 C45 C44 125.8(3) . . ?
C45 C46 C41 115.8(3) . . ?
C45 C46 C47 123.3(3) . . ?
C41 C46 C47 121.0(3) . . ?
C46 C47 C48 111.9(3) . . ?
C46 C47 C49 109.8(3) . . ?
C48 C47 C49 108.0(3) . . ?
C46 C47 C50 109.8(3) . . ?
C48 C47 C50 107.8(3) . . ?
C49 C47 C50 109.5(3) . . ?
C52 C51 C54 107.5(4) . . ?
C52 C51 C44 109.7(4) . . ?
C54 C51 C44 112.2(3) . . ?
C52 C51 C53 110.2(4) . . ?
C54 C51 C53 108.9(4) . . ?
C44 C51 C53 108.4(3) . . ?
C56 C55 C60 119.6(4) . . ?
C56 C55 N3 121.9(3) . . ?
C60 C55 N3 118.5(4) . . ?
C55 C56 C57 120.5(4) . . ?
C58 C57 C56 119.5(5) . . ?
C59 C58 C57 120.3(4) . . ?
C58 C59 C60 120.3(5) . . ?
C55 C60 C59 119.7(4) . . ?
O4 C61 C66 122.9(3) . . ?
O4 C61 C62 117.2(3) . . ?
C66 C61 C62 119.8(3) . . ?
N4 C62 C63 128.0(3) . . ?
N4 C62 C61 112.4(3) . . ?
C63 C62 C61 119.6(3) . . ?
C64 C63 C62 121.0(3) . . ?
C63 C64 C65 117.9(3) . . ?
C63 C64 C71 122.8(3) . . ?
C65 C64 C71 119.3(3) . . ?
C66 C65 C64 125.3(3) . . ?
C65 C66 C61 116.2(3) . . ?
C65 C66 C67 124.2(3) . . ?
C61 C66 C67 119.7(3) . . ?
C68 C67 C66 110.8(3) . . ?
C68 C67 C70 109.1(4) . . ?
C66 C67 C70 108.8(3) . . ?
C68 C67 C69 108.2(4) . . ?
C66 C67 C69 110.9(3) . . ?
C70 C67 C69 109.0(4) . . ?
C73 C71 C74 109.5(5) . . ?
C73 C71 C72 107.6(4) . . ?
C74 C71 C72 108.2(5) . . ?
C73 C71 C64 112.5(3) . . ?
C74 C71 C64 109.2(4) . . ?
C72 C71 C64 109.7(4) . . ?
C76 C75 C80 118.8(3) . . ?
C76 C75 N4 118.6(3) . . ?
C80 C75 N4 122.5(3) . . ?
C77 C76 C75 120.2(4) . . ?
C78 C77 C76 120.7(4) . . ?
C79 C78 C77 119.4(4) . . ?
C78 C79 C80 120.9(4) . . ?
C79 C80 C75 120.0(4) . . ?

loop_
_geom_bond_atom_site_label_1
_geom_bond_atom_site_label_2
_geom_bond_distance
_geom_bond_site_symmetry_2
_geom_bond_publ_flag
Fe1 O2 1.925(2) . ?
Fe1 O1 1.926(2) . ?
Fe1 N2 1.975(3) . ?
Fe1 N1 1.981(3) . ?
Fe1 Br1 2.3565(7) . ?
Fe2 O4 1.947(2) . ?
Fe2 O3 1.952(2) . ?
Fe2 N3 2.041(3) . ?
Fe2 N4 2.043(3) . ?
Fe2 Br2 2.3658(7) . ?
O1 C1 1.299(4) . ?
O2 C21 1.295(4) . ?
O3 C41 1.288(4) . ?
O4 C61 1.289(4) . ?
N1 C2 1.344(4) . ?
N1 C15 1.422(4) . ?
N2 C22 1.340(4) . ?
N2 C35 1.426(4) . ?
N3 C42 1.332(4) . ?
N3 C55 1.428(4) . ?
N4 C62 1.346(4) . ?
N4 C75 1.419(4) . ?
C1 C6 1.423(4) . ?
C1 C2 1.432(4) . ?
C2 C3 1.412(4) . ?
C3 C4 1.365(4) . ?
C4 C5 1.428(4) . ?
C4 C11 1.527(4) . ?
C5 C6 1.371(4) . ?
C6 C7 1.525(4) . ?
C7 C9 1.530(5) . ?
C7 C8 1.532(5) . ?
C7 C10 1.536(5) . ?
C11 C14 1.496(6) . ?
C11 C12 1.512(6) . ?
C11 C13 1.512(6) . ?
C15 C20 1.380(5) . ?
C15 C16 1.380(5) . ?
C16 C17 1.392(6) . ?
C17 C18 1.351(8) . ?
C18 C19 1.361(8) . ?
C19 C20 1.384(6) . ?
C21 C26 1.428(4) . ?
C21 C22 1.433(4) . ?
C22 C23 1.414(4) . ?
C23 C24 1.359(5) . ?
C24 C25 1.425(5) . ?
C24 C31 1.524(5) . ?
C25 C26 1.365(5) . ?
C26 C27 1.533(5) . ?
C27 C28 1.532(5) . ?
C27 C30 1.532(5) . ?
C27 C29 1.534(5) . ?
C31 C34 1.411(7) . ?
C31 C32 1.495(8) . ?
C31 C33 1.537(8) . ?
C35 C40 1.372(5) . ?
C35 C36 1.383(5) . ?
C36 C37 1.376(5) . ?
C37 C38 1.365(6) . ?
C38 C39 1.366(6) . ?
C39 C40 1.387(5) . ?
C41 C46 1.431(5) . ?
C41 C42 1.432(4) . ?
C42 C43 1.423(5) . ?
C43 C44 1.356(5) . ?
C44 C45 1.440(5) . ?
C44 C51 1.531(5) . ?
C45 C46 1.361(5) . ?
C46 C47 1.528(5) . ?
C47 C48 1.530(5) . ?
C47 C49 1.535(5) . ?
C47 C50 1.537(6) . ?
C51 C52 1.520(6) . ?
C51 C54 1.521(6) . ?
C51 C53 1.532(6) . ?
C55 C56 1.363(6) . ?
C55 C60 1.379(5) . ?
C56 C57 1.382(6) . ?
C57 C58 1.373(7) . ?
C58 C59 1.354(7) . ?
C59 C60 1.384(6) . ?
C61 C66 1.426(5) . ?
C61 C62 1.445(4) . ?
C62 C63 1.410(5) . ?
C63 C64 1.356(5) . ?
C64 C65 1.423(5) . ?
C64 C71 1.532(5) . ?
C65 C66 1.370(5) . ?
C66 C67 1.533(5) . ?
C67 C68 1.532(6) . ?
C67 C70 1.536(6) . ?
C67 C69 1.541(6) . ?
C71 C73 1.503(6) . ?
C71 C74 1.518(7) . ?
C71 C72 1.529(6) . ?
C75 C76 1.378(5) . ?
C75 C80 1.390(5) . ?
C76 C77 1.373(5) . ?
C77 C78 1.371(6) . ?
C78 C79 1.358(6) . ?
C79 C80 1.373(5) . ?
